data_1572898
loop_
_publ_author_name
'Pedussaut, Lucie'
'Mahieu, Nolwenn'
'Chartier, Camille'
'Rajeshkumar, Thayalan'
'Tricoire, Maxime'
'Douair, Iskander'
'Casaretto, Nicolas'
'Maron, Laurent'
'Danoun, Gr&#xe9;gory'
'Nocton, Gr&#xe9;gory'

_publ_section_title
;
 The photo-isomerization of the cyclononatetraenyl ligand and related rare
 earth complexes.
;
_journal_issue 46
_journal_name_full 'Chemical science'
_journal_page_first 19273
_journal_page_last 19282
_journal_paper_doi 10.1039/d4sc04767b
_journal_volume 15
_journal_year 2024
_chemical_formula_moiety '1.633(C5.512 H5.512), C8 H8 La'
_chemical_formula_sum 'C17 H17 La'
_chemical_formula_weight 360.21
_space_group_crystal_system orthorhombic
_space_group_IT_number 62
_space_group_name_Hall '-P 2ac 2n'
_space_group_name_H-M_alt 'P n m a'
_atom_sites_solution_hydrogens geom
_atom_sites_solution_primary direct
_audit_creation_date 2020-07-08
_audit_creation_method
;
Olex2 1.3
(compiled 2020.02.04 svn.rd84adfe8 for OlexSys, GUI svn.r6032)
;
_audit_update_record
;
2024-07-13 deposited with the CCDC.	2024-10-15 downloaded from the CCDC.
;
_cell_angle_alpha 90
_cell_angle_beta 90
_cell_angle_gamma 90
_cell_formula_units_Z 4
_cell_length_a 12.187(3)
_cell_length_b 12.736(3)
_cell_length_c 8.974(2)
_cell_measurement_reflns_used 1979
_cell_measurement_temperature 150.15
_cell_measurement_theta_max 21.678
_cell_measurement_theta_min 2.819
_cell_volume 1392.9(6)
_computing_cell_refinement 'SAINT V8.38A (?, 2016)'
_computing_data_reduction 'SAINT V8.38A (?, 2016)'
_computing_molecular_graphics 'Olex2 1.3 (Dolomanov et al., 2009)'
_computing_publication_material 'Olex2 1.3 (Dolomanov et al., 2009)'
_computing_structure_refinement 'SHELXL 2018/3 (Sheldrick, 2015)'
_computing_structure_solution 'SHELXS  (Sheldrick, 2008)'
_diffrn_ambient_temperature 150.15
_diffrn_measured_fraction_theta_full 0.998
_diffrn_measured_fraction_theta_max 0.999
_diffrn_measurement_device_type 'Kappa APEX II'
_diffrn_measurement_method '\f and \w scans'
_diffrn_radiation_type MoK\a
_diffrn_radiation_wavelength 0.71073
_diffrn_reflns_av_R_equivalents 0.1354
_diffrn_reflns_av_unetI/netI 0.0713
_diffrn_reflns_Laue_measured_fraction_full 0.998
_diffrn_reflns_Laue_measured_fraction_max 0.999
_diffrn_reflns_limit_h_max 15
_diffrn_reflns_limit_h_min -15
_diffrn_reflns_limit_k_max 16
_diffrn_reflns_limit_k_min -16
_diffrn_reflns_limit_l_max 11
_diffrn_reflns_limit_l_min -11
_diffrn_reflns_number 21648
_diffrn_reflns_point_group_measured_fraction_full 0.998
_diffrn_reflns_point_group_measured_fraction_max 0.999
_diffrn_reflns_theta_full 25.242
_diffrn_reflns_theta_max 27.479
_diffrn_reflns_theta_min 2.777
_diffrn_source_current 31.0
_diffrn_source_power 1.705
_diffrn_source_voltage 55.0
_diffrn_standards_number 0
_exptl_absorpt_coefficient_mu 3.046
_exptl_absorpt_correction_T_max 0.7460
_exptl_absorpt_correction_T_min 0.6042
_exptl_absorpt_correction_type multi-scan
_exptl_absorpt_process_details
;
SADABS-2016/2 (Bruker,2016/2) was used for absorption correction.
wR2(int) was 0.0898 before and 0.0683 after correction.
The Ratio of minimum to maximum transmission is 0.8099.
The \l/2 correction factor is Not present.
;
_exptl_crystal_colour yellow
_exptl_crystal_colour_primary yellow
_exptl_crystal_density_diffrn 1.718
_exptl_crystal_description needle
_exptl_crystal_F_000 704
_exptl_crystal_size_max 0.14
_exptl_crystal_size_mid 0.06
_exptl_crystal_size_min 0.03
_refine_diff_density_max 0.725
_refine_diff_density_min -1.058
_refine_diff_density_rms 0.141
_refine_ls_extinction_method none
_refine_ls_goodness_of_fit_ref 1.011
_refine_ls_hydrogen_treatment constr
_refine_ls_matrix_type full
_refine_ls_number_parameters 168
_refine_ls_number_reflns 1674
_refine_ls_number_restraints 110
_refine_ls_restrained_S_all 0.983
_refine_ls_R_factor_all 0.0879
_refine_ls_R_factor_gt 0.0363
_refine_ls_shift/su_max 0.000
_refine_ls_shift/su_mean 0.000
_refine_ls_structure_factor_coef Fsqd
_refine_ls_weighting_details 'w=1/[\s^2^(Fo^2^)+(0.0081P)^2^+8.1048P] where P=(Fo^2^+2Fc^2^)/3'
_refine_ls_weighting_scheme calc
_refine_ls_wR_factor_gt 0.0785
_refine_ls_wR_factor_ref 0.0980
_reflns_Friedel_coverage 0.000
_reflns_number_gt 907
_reflns_number_total 1674
_reflns_threshold_expression 'I > 2\s(I)'
_cod_data_source_file d4sc04767b3.cif
_cod_data_source_block 2-La-cis
_cod_depositor_comments 'Adding full bibliography for 1572887--1572904.cif.'
_cod_database_code 1572898
_shelx_shelxl_version_number 2018/3
_shelx_space_group_comment
;
The symmetry employed for this shelxl refinement is uniquely defined
by the following loop, which should always be used as a source of
symmetry information in preference to the above space-group names.
They are only intended as comments.
;
_olex2_refinement_description
;
1. Fixed Uiso
 At 1.2 times of:
  All C(H) groups
2. Restrained distances
 C1A-C2A \\sim C2A-C3A \\sim C3A-C4A \\sim C4A-C5A \\sim C5A-C5A_$1
 with sigma of 0.02
 C1B-C2B \\sim C2B-C3B \\sim C3B-C4B \\sim C4B-C5B \\sim C5B-C5B_$1
 with sigma of 0.02
3. Uiso/Uaniso restraints and constraints
C1A \\sim C2A \\sim C3A \\sim C4A \\sim C5A: within 2A with sigma of 0.01 and
sigma for terminal atoms of 0.02 within 2A
C1B \\sim C2B \\sim C3B \\sim C4B \\sim C5B: within 2A with sigma of 0.01 and
sigma for terminal atoms of 0.02 within 2A
C6A \\sim C7A \\sim C8A \\sim C9A: within 2A with sigma of 0.01 and sigma for
terminal atoms of 0.02 within 2A
C6B \\sim C7B \\sim C8B \\sim C9B \\sim C9B \\sim C10B: within 2A with sigma of
0.01 and sigma for terminal atoms of 0.02 within 2A
4. Others
 Sof(C2B)=Sof(H2B)=Sof(C3B)=Sof(H3B)=Sof(C4B)=Sof(H4B)=Sof(C5B)=Sof(H5B)=1-
 FVAR(1)
 Sof(C1B)=Sof(H1B)=0.5*(1-FVAR(2))
 Sof(C1A)=Sof(H1A)=0.5*FVAR(2)
 Sof(C2A)=Sof(H2A)=Sof(C3A)=Sof(H3A)=Sof(C4A)=Sof(H4A)=Sof(C5A)=Sof(H5A)=FVAR(1)
 Sof(C7B)=Sof(H7B)=Sof(C8B)=Sof(H8B)=Sof(C9B)=Sof(H9B)=1-FVAR(2)
 Sof(C6B)=Sof(H6B)=Sof(C10B)=Sof(H10B)=0.5*(1-FVAR(3))
 Sof(C6A)=Sof(H6A)=Sof(C7A)=Sof(H7A)=Sof(C8A)=Sof(H8A)=Sof(C9A)=Sof(H9A)=FVAR(2)
5.a Aromatic/amide H refined with riding coordinates:
 C1A(H1A), C2A(H2A), C3A(H3A), C4A(H4A), C5A(H5A), C1B(H1B), C2B(H2B),
 C3B(H3B), C4B(H4B), C5B(H5B), C6B(H6B), C7B(H7B), C8B(H8B), C9B(H9B),
 C10B(H10B), C6A(H6A), C7A(H7A), C8A(H8A), C9A(H9A)
;
_olex2_submission_special_instructions 'No special instructions were received'

loop_
_space_group_symop_operation_xyz
'x, y, z'
'-x+1/2, -y, z+1/2'
'x+1/2, -y+1/2, -z+1/2'
'-x, y+1/2, -z'
'-x, -y, -z'
'x-1/2, y, -z-1/2'
'-x-1/2, y-1/2, z-1/2'
'x, -y-1/2, z'

loop_
_atom_site_label
_atom_site_type_symbol
_atom_site_fract_x
_atom_site_fract_y
_atom_site_fract_z
_atom_site_U_iso_or_equiv
_atom_site_adp_type
_atom_site_occupancy
_atom_site_site_symmetry_order
_atom_site_calc_flag
_atom_site_refinement_flags_posn
_atom_site_refinement_flags_adp
_atom_site_refinement_flags_occupancy
_atom_site_disorder_assembly
_atom_site_disorder_group
C1A C 0.623(2) 0.750000 0.324(3) 0.029(5) Uani 0.61(3) 2 d DS TU P A 1
H1A H 0.565803 0.750002 0.396638 0.034 Uiso 0.61(3) 2 calc R U P A 1
C2A C 0.6509(12) 0.6468(10) 0.2878(15) 0.027(4) Uani 0.61(3) 1 d D U P A 1
H2A H 0.607482 0.598450 0.342866 0.032 Uiso 0.61(3) 1 calc R U P A 1
C3A C 0.7237(10) 0.5935(11) 0.1949(14) 0.028(4) Uani 0.61(3) 1 d D U P A 1
H3A H 0.719918 0.520275 0.214675 0.034 Uiso 0.61(3) 1 calc R U P A 1
C4A C 0.7999(10) 0.6119(12) 0.0833(14) 0.035(4) Uani 0.61(3) 1 d D U P A 1
H4A H 0.826778 0.547378 0.044788 0.042 Uiso 0.61(3) 1 calc R U P A 1
C5A C 0.8488(10) 0.6954(6) 0.011(2) 0.041(4) Uani 0.61(3) 1 d D U P A 1
H5A H 0.898318 0.670035 -0.062564 0.049 Uiso 0.61(3) 1 calc R U P A 1
C1B C 0.851(3) 0.750000 -0.010(5) 0.037(7) Uani 0.39(3) 2 d DS TU P A 2
H1B H 0.892335 0.750000 -0.100247 0.044 Uiso 0.39(3) 2 calc R U P A 2
C2B C 0.8300(18) 0.6473(14) 0.036(2) 0.033(6) Uani 0.39(3) 1 d D U P A 2
H2B H 0.880548 0.600774 -0.010059 0.039 Uiso 0.39(3) 1 calc R U P A 2
C3B C 0.7598(16) 0.591(2) 0.127(3) 0.037(6) Uani 0.39(3) 1 d D U P A 2
H3B H 0.763825 0.517720 0.107028 0.044 Uiso 0.39(3) 1 calc R U P A 2
C4B C 0.6857(17) 0.6120(18) 0.239(2) 0.036(6) Uani 0.39(3) 1 d D U P A 2
H4B H 0.660840 0.548061 0.281878 0.043 Uiso 0.39(3) 1 calc R U P A 2
C5B C 0.636(2) 0.6960(7) 0.310(3) 0.033(7) Uani 0.39(3) 1 d D U P A 2
H5B H 0.584576 0.670794 0.381443 0.039 Uiso 0.39(3) 1 calc R U P A 2
C6B C 0.394(3) 0.750000 -0.021(5) 0.018(7) Uani 0.30(3) 2 d S TU P B 4
H6B H 0.336752 0.750001 0.050516 0.022 Uiso 0.30(3) 2 calc R U P B 4
C7B C 0.424(2) 0.646(2) -0.059(3) 0.019(6) Uani 0.30(3) 1 d . U P B 4
H7B H 0.384813 0.593531 -0.007428 0.023 Uiso 0.30(3) 1 calc R U P B 4
C8B C 0.502(3) 0.608(2) -0.159(3) 0.021(6) Uani 0.30(3) 1 d . U P B 4
H8B H 0.502532 0.533709 -0.156295 0.025 Uiso 0.30(3) 1 calc R U P B 4
C9B C 0.578(3) 0.642(3) -0.260(3) 0.022(6) Uani 0.30(3) 1 d . U P B 4
H9B H 0.614825 0.588027 -0.312944 0.026 Uiso 0.30(3) 1 calc R U P B 4
C10B C 0.612(4) 0.750000 -0.301(5) 0.021(7) Uani 0.30(3) 2 d S TU P B 4
H10B H 0.670108 0.750001 -0.370850 0.025 Uiso 0.30(3) 2 calc R U P B 4
C6A C 0.4033(9) 0.6958(11) -0.0384(13) 0.036(4) Uani 0.70(3) 1 d . U P B 3
H6A H 0.349941 0.667353 0.027373 0.044 Uiso 0.70(3) 1 calc R U P B 3
C7A C 0.4632(11) 0.6181(11) -0.1124(17) 0.033(4) Uani 0.70(3) 1 d . U P B 3
H7A H 0.440693 0.549385 -0.084687 0.039 Uiso 0.70(3) 1 calc R U P B 3
C8A C 0.5478(11) 0.6165(11) -0.2167(17) 0.030(3) Uani 0.70(3) 1 d . U P B 3
H8A H 0.568421 0.547182 -0.244236 0.036 Uiso 0.70(3) 1 calc R U P B 3
C9A C 0.6091(11) 0.6927(11) -0.2898(15) 0.032(4) Uani 0.70(3) 1 d . U P B 3
H9A H 0.663125 0.663705 -0.354172 0.039 Uiso 0.70(3) 1 calc R U P B 3
La1 La 0.61570(4) 0.750000 -0.00189(9) 0.02343(16) Uani 1 2 d S T P . .

loop_
_atom_site_aniso_label
_atom_site_aniso_U_11
_atom_site_aniso_U_22
_atom_site_aniso_U_33
_atom_site_aniso_U_23
_atom_site_aniso_U_13
_atom_site_aniso_U_12
C1A 0.025(8) 0.037(11) 0.023(9) 0.000 -0.001(7) 0.000
C2A 0.030(7) 0.029(8) 0.021(6) 0.002(5) -0.007(5) 0.005(6)
C3A 0.029(7) 0.031(6) 0.024(7) 0.002(5) -0.005(6) 0.012(5)
C4A 0.029(7) 0.046(8) 0.031(7) 0.003(6) -0.003(6) 0.016(6)
C5A 0.025(6) 0.060(11) 0.036(7) 0.008(9) -0.003(7) 0.015(7)
C1B 0.032(10) 0.031(14) 0.048(15) 0.000 0.011(11) 0.000
C2B 0.030(9) 0.026(11) 0.043(13) 0.002(7) 0.006(8) 0.000(6)
C3B 0.031(10) 0.037(9) 0.041(12) 0.006(8) 0.004(8) -0.001(7)
C4B 0.031(10) 0.040(11) 0.036(11) 0.009(9) -0.004(8) -0.003(9)
C5B 0.029(11) 0.041(14) 0.028(11) 0.012(12) -0.004(9) -0.005(12)
C6B 0.019(11) 0.016(14) 0.019(13) 0.000 -0.004(11) 0.000
C7B 0.027(10) 0.013(11) 0.018(10) 0.002(7) -0.005(8) 0.002(7)
C8B 0.033(11) 0.016(9) 0.014(10) -0.002(7) 0.000(9) 0.003(8)
C9B 0.035(12) 0.019(11) 0.011(10) -0.004(7) 0.005(9) 0.004(7)
C10B 0.034(14) 0.025(15) 0.005(11) 0.000 0.002(10) 0.000
C6A 0.028(6) 0.046(9) 0.035(7) 0.004(7) 0.000(5) -0.007(7)
C7A 0.029(6) 0.035(6) 0.034(7) 0.003(5) -0.003(5) -0.005(5)
C8A 0.029(6) 0.031(6) 0.029(7) -0.005(5) 0.000(5) 0.002(5)
C9A 0.028(6) 0.042(9) 0.027(6) -0.006(7) 0.001(5) 0.004(6)
La1 0.0210(2) 0.0280(3) 0.0212(2) 0.000 -0.0008(4) 0.000

loop_
_atom_type_symbol
_atom_type_description
_atom_type_scat_dispersion_real
_atom_type_scat_dispersion_imag
_atom_type_scat_source
C C 0.0033 0.0016 'International Tables Vol C Tables 4.2.6.8 and 6.1.1.4'
H H 0.0000 0.0000 'International Tables Vol C Tables 4.2.6.8 and 6.1.1.4'
La La -0.2871 2.4523 'International Tables Vol C Tables 4.2.6.8 and 6.1.1.4'

loop_
_geom_angle_atom_site_label_1
_geom_angle_atom_site_label_2
_geom_angle_atom_site_label_3
_geom_angle
_geom_angle_site_symmetry_1
_geom_angle_site_symmetry_3
_geom_angle_publ_flag
C2A C1A H1A 109.8 8_575 . ?
C2A C1A H1A 109.8 . . ?
C2A C1A C2A 140(2) 8_575 . ?
C2A C1A La1 77.0(12) 8_575 . ?
C2A C1A La1 77.0(12) . . ?
La1 C1A H1A 131.7 . . ?
C1A C2A H2A 110.5 . . ?
C1A C2A La1 75.5(12) . . ?
C3A C2A C1A 139.0(18) . . ?
C3A C2A H2A 110.5 . . ?
C3A C2A La1 77.4(8) . . ?
La1 C2A H2A 131.9 . . ?
C2A C3A H3A 109.5 . . ?
C2A C3A La1 75.3(7) . . ?
C4A C3A C2A 140.9(14) . . ?
C4A C3A H3A 109.5 . . ?
C4A C3A La1 75.7(7) . . ?
La1 C3A H3A 138.4 . . ?
C3A C4A H4A 110.3 . . ?
C3A C4A La1 77.2(7) . . ?
C5A C4A C3A 139.5(14) . . ?
C5A C4A H4A 110.3 . . ?
C5A C4A La1 75.4(7) . . ?
La1 C4A H4A 133.1 . . ?
C4A C5A C5A 140.3(8) . 8_575 ?
C4A C5A H5A 109.8 . . ?
C4A C5A La1 77.5(8) . . ?
C5A C5A H5A 109.8 8_575 . ?
C5A C5A La1 76.24(15) 8_575 . ?
La1 C5A H5A 132.1 . . ?
C2B C1B H1B 110.6 8_575 . ?
C2B C1B H1B 110.6 . . ?
C2B C1B La1 78.9(18) . . ?
C2B C1B La1 78.9(18) 8_575 . ?
La1 C1B H1B 123.3 . . ?
C1B C2B H2B 109.5 . . ?
C1B C2B La1 73.3(18) . . ?
C3B C2B C1B 141(3) . . ?
C3B C2B H2B 109.5 . . ?
C3B C2B La1 75.6(14) . . ?
La1 C2B H2B 143.4 . . ?
C2B C3B H3B 111.4 . . ?
C2B C3B La1 77.1(14) . . ?
C4B C3B C2B 137(2) . . ?
C4B C3B H3B 111.4 . . ?
C4B C3B La1 76.1(14) . . ?
La1 C3B H3B 129.5 . . ?
C3B C4B H4B 109.6 . . ?
C3B C4B C5B 141(2) . . ?
C3B C4B La1 76.6(14) . . ?
C5B C4B H4B 109.6 . . ?
C5B C4B La1 75.2(15) . . ?
La1 C4B H4B 136.3 . . ?
C4B C5B H5B 109.7 . . ?
C4B C5B La1 77.2(15) . . ?
C5B C5B C4B 140.5(13) 8_575 . ?
C5B C5B H5B 109.7 8_575 . ?
C5B C5B La1 76.23(19) 8_575 . ?
La1 C5B H5B 132.9 . . ?
C7B C6B H6B 110.9 8_575 . ?
C7B C6B H6B 110.9 . . ?
C7B C6B C7B 138(4) 8_575 . ?
C7B C6B La1 76(2) . . ?
C7B C6B La1 76(2) 8_575 . ?
La1 C6B H6B 133.6 . . ?
C6B C7B H7B 114.4 . . ?
C6B C7B La1 74(2) . . ?
C8B C7B C6B 131(3) . . ?
C8B C7B H7B 114.4 . . ?
C8B C7B La1 73.1(16) . . ?
La1 C7B H7B 133.2 . . ?
C7B C8B H8B 109.5 . . ?
C7B C8B La1 77.1(16) . . ?
C9B C8B C7B 141(3) . . ?
C9B C8B H8B 109.5 . . ?
C9B C8B La1 77.7(17) . . ?
La1 C8B H8B 131.0 . . ?
C8B C9B H9B 114.9 . . ?
C8B C9B C10B 130(3) . . ?
C8B C9B La1 73.1(16) . . ?
C10B C9B H9B 114.9 . . ?
C10B C9B La1 72(2) . . ?
La1 C9B H9B 135.0 . . ?
C9B C10B C9B 136(4) 8_575 . ?
C9B C10B H10B 111.8 . . ?
C9B C10B H10B 111.8 8_575 . ?
C9B C10B La1 76(2) . . ?
C9B C10B La1 76(2) 8_575 . ?
La1 C10B H10B 130.4 . . ?
C6A C6A H6A 112.5 8_575 . ?
C6A C6A C7A 135.1(8) 8_575 . ?
C6A C6A La1 75.2(3) 8_575 . ?
C7A C6A H6A 112.5 . . ?
C7A C6A La1 74.8(6) . . ?
La1 C6A H6A 132.7 . . ?
C6A C7A H7A 112.1 . . ?
C6A C7A La1 75.2(7) . . ?
C8A C7A C6A 135.8(12) . . ?
C8A C7A H7A 112.1 . . ?
C8A C7A La1 75.3(7) . . ?
La1 C7A H7A 132.6 . . ?
C7A C8A H8A 112.6 . . ?
C7A C8A La1 74.8(7) . . ?
C9A C8A C7A 134.8(13) . . ?
C9A C8A H8A 112.6 . . ?
C9A C8A La1 74.5(7) . . ?
La1 C8A H8A 133.6 . . ?
C8A C9A C9A 134.3(8) . 8_575 ?
C8A C9A H9A 112.8 . . ?
C8A C9A La1 75.6(8) . . ?
C9A C9A H9A 112.8 8_575 . ?
C9A C9A La1 74.2(3) 8_575 . ?
La1 C9A H9A 132.1 . . ?
C8B La1 C6B 56.7(9) . . ?
C8B La1 C6B 56.7(9) 8_575 . ?
C8B La1 C10B 57.5(9) . . ?
C8B La1 C10B 57.5(9) 8_575 . ?
C8B La1 C9A 45.1(7) 8_575 8_575 ?
C8B La1 C9A 70.1(8) . 8_575 ?
C10B La1 C6B 85.3(14) . . ?
C10B La1 C9A 15.8(3) . 8_575 ?
C6A La1 C8A 77.3(4) 8_575 . ?
C6A La1 C8A 57.2(4) . . ?
C7A La1 C6A 30.1(4) . . ?
C7A La1 C6A 56.9(5) 8_575 . ?
C7A La1 C8A 85.3(4) 8_575 . ?
C7A La1 C8A 29.9(3) . . ?
C8A La1 C8A 78.1(6) 8_575 . ?
C9A La1 C6A 77.6(4) . . ?
C9A La1 C6A 85.6(4) 8_575 . ?
C9A La1 C7A 57.0(4) . . ?
C9A La1 C7A 78.2(4) 8_575 . ?
C9A La1 C8A 58.4(5) 8_575 . ?
C9A La1 C8A 29.9(4) . . ?
C9A La1 C9A 31.5(6) . 8_575 ?

loop_
_geom_bond_atom_site_label_1
_geom_bond_atom_site_label_2
_geom_bond_distance
_geom_bond_site_symmetry_2
_geom_bond_publ_flag
C1A H1A 0.9500 . ?
C1A C2A 1.398(12) . ?
C1A C2A 1.398(12) 8_575 ?
C1A La1 2.93(2) . ?
C2A H2A 0.9500 . ?
C2A C3A 1.394(12) . ?
C2A La1 2.944(14) . ?
C3A H3A 0.9500 . ?
C3A C4A 1.386(12) . ?
C3A La1 2.971(13) . ?
C4A H4A 0.9500 . ?
C4A C5A 1.380(12) . ?
C4A La1 2.952(13) . ?
C5A C5A 1.392(15) 8_575 ?
C5A H5A 0.9500 . ?
C5A La1 2.927(13) . ?
C1B H1B 0.9500 . ?
C1B C2B 1.397(15) . ?
C1B C2B 1.397(15) 8_575 ?
C1B La1 2.87(3) . ?
C2B H2B 0.9500 . ?
C2B C3B 1.385(15) . ?
C2B La1 2.94(2) . ?
C3B H3B 0.9500 . ?
C3B C4B 1.377(15) . ?
C3B La1 2.92(2) . ?
C4B H4B 0.9500 . ?
C4B C5B 1.386(15) . ?
C4B La1 2.91(2) . ?
C5B C5B 1.376(17) 8_575 ?
C5B H5B 0.9500 . ?
C5B La1 2.89(3) . ?
C6B H6B 0.9500 . ?
C6B C7B 1.41(3) . ?
C6B C7B 1.41(3) 8_575 ?
C6B La1 2.71(4) . ?
C7B H7B 0.9500 . ?
C7B C8B 1.39(4) . ?
C7B La1 2.73(3) . ?
C8B H8B 0.9500 . ?
C8B C9B 1.36(4) . ?
C8B La1 2.68(3) . ?
C9B H9B 0.9500 . ?
C9B C10B 1.48(4) . ?
C9B La1 2.73(3) . ?
C10B H10B 0.9500 . ?
C10B La1 2.68(4) . ?
C6A C6A 1.38(3) 8_575 ?
C6A H6A 0.9500 . ?
C6A C7A 1.399(18) . ?
C6A La1 2.699(11) . ?
C7A H7A 0.9500 . ?
C7A C8A 1.393(16) . ?
C7A La1 2.694(12) . ?
C8A H8A 0.9500 . ?
C8A C9A 1.389(17) . ?
C8A La1 2.700(13) . ?
C9A C9A 1.46(3) 8_575 ?
C9A H9A 0.9500 . ?
C9A La1 2.686(13) . ?

loop_
_geom_torsion_atom_site_label_1
_geom_torsion_atom_site_label_2
_geom_torsion_atom_site_label_3
_geom_torsion_atom_site_label_4
_geom_torsion
_geom_torsion_site_symmetry_1
_geom_torsion_site_symmetry_2
_geom_torsion_site_symmetry_3
_geom_torsion_site_symmetry_4
_geom_torsion_publ_flag
C1A C2A C3A C4A -6(3) . . . . ?
C1A C2A C3A La1 -50(2) . . . . ?
C2A C1A C2A C3A 0(5) 8_575 . . . ?
C2A C1A C2A La1 -50(3) 8_575 . . . ?
C2A C3A C4A C5A 5(3) . . . . ?
C2A C3A C4A La1 -43.3(18) . . . . ?
C3A C4A C5A C5A 1(3) . . . 8_575 ?
C3A C4A C5A La1 -49.0(18) . . . . ?
C1B C2B C3B C4B -14(6) . . . . ?
C1B C2B C3B La1 38(4) . . . . ?
C2B C1B C2B C3B 20(9) 8_575 . . . ?
C2B C1B C2B La1 58(5) 8_575 . . . ?
C2B C3B C4B C5B 8(6) . . . . ?
C2B C3B C4B La1 53(3) . . . . ?
C3B C4B C5B C5B -3(5) . . . 8_575 ?
C3B C4B C5B La1 46(3) . . . . ?
C6B C7B C8B C9B -1(6) . . . . ?
C6B C7B C8B La1 50(3) . . . . ?
C7B C6B C7B C8B -1(8) 8_575 . . . ?
C7B C6B C7B La1 48(5) 8_575 . . . ?
C7B C8B C9B C10B 3(6) . . . . ?
C7B C8B C9B La1 51(4) . . . . ?
C8B C9B C10B C9B -4(8) . . . 8_575 ?
C8B C9B C10B La1 48(3) . . . . ?
C6A C6A C7A C8A 0(2) 8_575 . . . ?
C6A C6A C7A La1 49.6(7) 8_575 . . . ?
C6A C7A C8A C9A 1(2) . . . . ?
C6A C7A C8A La1 49.5(14) . . . . ?
C7A C8A C9A C9A -1(2) . . . 8_575 ?
C7A C8A C9A La1 48.7(14) . . . . ?
La1 C1A C2A C3A 50(2) . . . . ?
La1 C2A C3A C4A 43.4(18) . . . . ?
La1 C3A C4A C5A 48.5(18) . . . . ?
La1 C4A C5A C5A 49.5(10) . . . 8_575 ?
La1 C1B C2B C3B -39(4) . . . . ?
La1 C2B C3B C4B -52(3) . . . . ?
La1 C3B C4B C5B -45(3) . . . . ?
La1 C4B C5B C5B -48.7(17) . . . 8_575 ?
La1 C6B C7B C8B -49(3) . . . . ?
La1 C7B C8B C9B -51(4) . . . . ?
La1 C8B C9B C10B -48(3) . . . . ?
La1 C9B C10B C9B -52(5) . . . 8_575 ?
La1 C6A C7A C8A -49.6(14) . . . . ?
La1 C7A C8A C9A -48.6(14) . . . . ?
La1 C8A C9A C9A -50.0(7) . . . 8_575 ?
